data_4022084
loop_
_publ_author_name
'Rafael Pedrosa'
'Celia Andr\'es'
'Pilar Mendiguch\'ia'
'Javier Nieto'

_publ_section_title
;
 Diastereoselective Synthesis of Enantiopure Morpholines by
 Electrophilic Selenium-Induced 6-exo Cyclizations on Chiral
 3-Allyl-2-hydroxymethylperhydro-1,3-benzoxazine Derivatives
;
_journal_name_full 'Journal of Organic Chemistry'
_journal_page_first 8854
_journal_page_last 8863
_journal_paper_doi 10.1021/jo061547k
_journal_volume 71
_journal_year 2006
_chemical_absolute_configuration rm
_chemical_formula_sum 'C30 H41 N O2 Se'
_chemical_formula_weight 526.60
_chemical_name_systematic
; 
 ? 
;
_space_group_IT_number 19
_symmetry_cell_setting orthorhombic
_symmetry_space_group_name_Hall 'P 2ac 2ab'
_symmetry_space_group_name_H-M 'P 21 21 21'
_atom_sites_solution_hydrogens geom
_atom_sites_solution_primary direct
_atom_sites_solution_secondary difmap
_audit_creation_method SHELXL-97
_cell_angle_alpha 90.00
_cell_angle_beta 90.00
_cell_angle_gamma 90.00
_cell_formula_units_Z 4
_cell_length_a 6.0619(9)
_cell_length_b 15.504(2)
_cell_length_c 29.274(4)
_cell_measurement_temperature 298(2)
_cell_volume 2751.4(7)
_computing_cell_refinement 'Bruker XSCANS'
_computing_data_collection 'Bruker XSCANS'
_computing_data_reduction 'Bruker SHELXTL'
_computing_molecular_graphics 'Bruker SHELXTL'
_computing_publication_material 'Bruker SHELXTL'
_computing_structure_refinement 'SHELXL-97 (Sheldrick, 1997)'
_computing_structure_solution 'SHELXS-97 (Sheldrick, 1990)'
_diffrn_ambient_temperature 298(2)
_diffrn_measured_fraction_theta_full 0.998
_diffrn_measured_fraction_theta_max 0.998
_diffrn_measurement_device_type 'Bruker P4'
_diffrn_measurement_method '\w scans'
_diffrn_radiation_monochromator graphite
_diffrn_radiation_source 'fine-focus sealed tube'
_diffrn_radiation_type MoK\a
_diffrn_radiation_wavelength 0.71073
_diffrn_reflns_av_R_equivalents 0.0000
_diffrn_reflns_av_sigmaI/netI 0.0371
_diffrn_reflns_limit_h_max 6
_diffrn_reflns_limit_h_min -6
_diffrn_reflns_limit_k_max 17
_diffrn_reflns_limit_k_min 0
_diffrn_reflns_limit_l_max 32
_diffrn_reflns_limit_l_min 0
_diffrn_reflns_number 3955
_diffrn_reflns_theta_full 23.26
_diffrn_reflns_theta_max 23.26
_diffrn_reflns_theta_min 1.91
_exptl_absorpt_coefficient_mu 1.391
_exptl_absorpt_correction_T_max 1.000000
_exptl_absorpt_correction_T_min 0.752695
_exptl_absorpt_correction_type multi-scan
_exptl_absorpt_process_details SADABS
_exptl_crystal_colour COLORLESS
_exptl_crystal_density_diffrn 1.271
_exptl_crystal_density_method 'not measured'
_exptl_crystal_F_000 1112
_exptl_crystal_size_max 0.40
_exptl_crystal_size_mid 0.15
_exptl_crystal_size_min 0.10
_refine_diff_density_max 0.304
_refine_diff_density_min -0.290
_refine_diff_density_rms 0.045
_refine_ls_abs_structure_details 'Flack H D (1983), Acta Cryst. A39, 876-881'
_refine_ls_abs_structure_Flack 0.023(11)
_refine_ls_extinction_method none
_refine_ls_goodness_of_fit_ref 1.037
_refine_ls_hydrogen_treatment mixed
_refine_ls_matrix_type full
_refine_ls_number_parameters 313
_refine_ls_number_reflns 3955
_refine_ls_number_restraints 0
_refine_ls_restrained_S_all 1.037
_refine_ls_R_factor_all 0.0493
_refine_ls_R_factor_gt 0.0361
_refine_ls_shift/su_max 0.003
_refine_ls_shift/su_mean 0.000
_refine_ls_structure_factor_coef Fsqd
_refine_ls_weighting_details 'calc w=1/[\s^2^(Fo^2^)+(0.0476P)^2^+0.7009P] where P=(Fo^2^+2Fc^2^)/3'
_refine_ls_weighting_scheme calc
_refine_ls_wR_factor_gt 0.0844
_refine_ls_wR_factor_ref 0.0911
_reflns_number_gt 3330
_reflns_number_total 3955
_reflns_threshold_expression >2sigma(I)
_cod_data_source_file jo061547ksi20060727_125252.cif
_cod_depositor_comments
;
The following automatic conversions were performed:
'_symmetry_cell_setting' value 'Orthorhombic' changed to 'orthorhombic'
according to '/home/saulius/struct/CIF-dictionaries/cif_core.dic'
dictionary named 'cif_core.dic' version 2.4.1 from 2010-06-29.

Automatic conversion script
Id: cif_fix_enum 1527 2010-12-29 10:47:43Z saulius 
;
_cod_database_code 4022084

loop_
_symmetry_equiv_pos_as_xyz
'x, y, z'
'-x+1/2, -y, z+1/2'
'-x, y+1/2, -z+1/2'
'x+1/2, -y+1/2, -z'

loop_
_atom_site_label
_atom_site_type_symbol
_atom_site_fract_x
_atom_site_fract_y
_atom_site_fract_z
_atom_site_U_iso_or_equiv
_atom_site_adp_type
_atom_site_occupancy
_atom_site_symmetry_multiplicity
_atom_site_calc_flag
_atom_site_refinement_flags
C14 C -0.1228(5) 0.5032(2) 0.88055(12) 0.0488(9) Uani 1 1 d .
H14A H -0.1623 0.5492 0.9009 0.073 Uiso 1 1 calc R
H14B H -0.1758 0.4495 0.8925 0.073 Uiso 1 1 calc R
H14C H -0.1878 0.5134 0.8511 0.073 Uiso 1 1 calc R
Se1 Se 0.14268(9) 0.83279(3) 0.874055(14) 0.06964(18) Uani 1 1 d .
C13 C 0.1281(5) 0.49946(19) 0.87581(11) 0.0360(7) Uani 1 1 d .
O1 O 0.2070(4) 0.57402(14) 0.85088(7) 0.0407(6) Uani 1 1 d .
O2 O 0.1461(4) 0.42736(14) 0.94641(7) 0.0414(6) Uani 1 1 d .
C30 C 0.1759(6) 0.65358(19) 0.87488(11) 0.0402(8) Uani 1 1 d .
H30 H 0.0182 0.6609 0.8811 0.048 Uiso 1 1 calc R
C3 C 0.1261(7) 0.3370(2) 1.01167(11) 0.0504(9) Uani 1 1 d .
H3A H 0.1571 0.2869 0.9929 0.061 Uiso 1 1 calc R
H3B H -0.0323 0.3460 1.0117 0.061 Uiso 1 1 calc R
C10 C 0.2075(7) 0.6576(2) 1.02001(12) 0.0524(10) Uani 1 1 d .
H10A H 0.2759 0.7083 1.0076 0.079 Uiso 1 1 calc R
H10B H 0.2390 0.6539 1.0521 0.079 Uiso 1 1 calc R
H10C H 0.0508 0.6608 1.0156 0.079 Uiso 1 1 calc R
N1 N 0.2084(5) 0.57818(17) 0.94761(9) 0.0362(7) Uani 1 1 d .
C8 C 0.2030(6) 0.4963(2) 1.01928(11) 0.0407(8) Uani 1 1 d .
H8 H 0.0433 0.5050 1.0218 0.049 Uiso 1 1 calc R
C1 C 0.2409(6) 0.4969(2) 0.92287(11) 0.0369(8) Uani 1 1 d .
H1 H 0.3992 0.4865 0.9189 0.044 Uiso 1 1 calc R
C15 C 0.2025(6) 0.4217(2) 0.84705(11) 0.0408(9) Uani 1 1 d .
C24 C 0.1864(7) 0.9184(2) 0.82752(13) 0.0479(10) Uani 1 1 d .
C20 C 0.0972(8) 0.3428(3) 0.84913(14) 0.0659(12) Uani 1 1 d .
H20 H -0.0255 0.3364 0.8679 0.079 Uiso 1 1 calc R
C4 C 0.2037(7) 0.3197(2) 1.06056(12) 0.0551(11) Uani 1 1 d .
H4 H 0.3616 0.3061 1.0596 0.066 Uiso 1 1 calc R
C7 C 0.2892(8) 0.4788(2) 1.06780(12) 0.0561(11) Uani 1 1 d .
H7A H 0.4469 0.4683 1.0666 0.067 Uiso 1 1 calc R
H7B H 0.2643 0.5293 1.0867 0.067 Uiso 1 1 calc R
C12 C 0.2969(6) 0.6489(2) 0.91959(11) 0.0444(9) Uani 1 1 d .
H12A H 0.4527 0.6393 0.9140 0.053 Uiso 1 1 calc R
H12B H 0.2810 0.7030 0.9358 0.053 Uiso 1 1 calc R
C2 C 0.2375(6) 0.4152(2) 0.99092(11) 0.0419(9) Uani 1 1 d .
H2 H 0.3960 0.4039 0.9881 0.050 Uiso 1 1 calc R
C6 C 0.1738(8) 0.4009(3) 1.08914(13) 0.0607(11) Uani 1 1 d .
H6A H 0.2330 0.3911 1.1195 0.073 Uiso 1 1 calc R
H6B H 0.0176 0.4132 1.0922 0.073 Uiso 1 1 calc R
C22 C 0.4951(7) 0.7301(3) 0.83532(16) 0.0587(12) Uani 1 1 d .
H22A H 0.5464 0.6773 0.8219 0.088 Uiso 1 1 calc R
H22B H 0.5665 0.7386 0.8642 0.088 Uiso 1 1 calc R
H22C H 0.5290 0.7774 0.8154 0.088 Uiso 1 1 calc R
C5 C 0.0837(9) 0.2424(3) 1.08097(15) 0.0782(14) Uani 1 1 d .
H5A H 0.1296 0.2345 1.1121 0.117 Uiso 1 1 calc R
H5B H 0.1184 0.1916 1.0637 0.117 Uiso 1 1 calc R
H5C H -0.0726 0.2524 1.0800 0.117 Uiso 1 1 calc R
C9 C 0.2985(6) 0.5772(2) 0.99560(12) 0.0401(8) Uani 1 1 d .
C18 C 0.3498(10) 0.2818(3) 0.79583(15) 0.0715(13) Uani 1 1 d .
H18 H 0.3982 0.2353 0.7784 0.086 Uiso 1 1 calc R
C21 C 0.2500(6) 0.7251(2) 0.84229(12) 0.0424(9) Uani 1 1 d .
C29 C 0.0257(8) 0.9362(3) 0.79637(18) 0.0686(13) Uani 1 1 d .
H29 H -0.1056 0.9051 0.7969 0.082 Uiso 1 1 calc R
C16 C 0.3828(7) 0.4277(2) 0.81917(12) 0.0486(10) Uani 1 1 d .
H16 H 0.4582 0.4798 0.8174 0.058 Uiso 1 1 calc R
C11 C 0.5517(6) 0.5780(3) 0.99722(13) 0.0500(10) Uani 1 1 d .
H11A H 0.6077 0.5266 0.9831 0.075 Uiso 1 1 calc R
H11B H 0.5998 0.5804 1.0284 0.075 Uiso 1 1 calc R
H11C H 0.6058 0.6276 0.9811 0.075 Uiso 1 1 calc R
C23 C 0.1316(8) 0.7177(2) 0.79657(12) 0.0560(10) Uani 1 1 d .
H23A H 0.1626 0.7678 0.7784 0.084 Uiso 1 1 calc R
H23B H -0.0245 0.7136 0.8017 0.084 Uiso 1 1 calc R
H23C H 0.1819 0.6671 0.7808 0.084 Uiso 1 1 calc R
C25 C 0.3784(9) 0.9639(3) 0.82598(15) 0.0644(12) Uani 1 1 d .
H25 H 0.4899 0.9518 0.8468 0.077 Uiso 1 1 calc R
C19 C 0.1703(10) 0.2735(3) 0.82395(17) 0.0828(16) Uani 1 1 d .
H19 H 0.0977 0.2208 0.8260 0.099 Uiso 1 1 calc R
C26 C 0.4094(9) 1.0286(3) 0.79328(17) 0.0740(14) Uani 1 1 d .
H26 H 0.5405 1.0597 0.7924 0.089 Uiso 1 1 calc R
C17 C 0.4559(8) 0.3587(3) 0.79365(15) 0.0627(12) Uani 1 1 d .
H17 H 0.5786 0.3649 0.7749 0.075 Uiso 1 1 calc R
C27 C 0.2462(10) 1.0456(3) 0.76275(16) 0.0718(14) Uani 1 1 d .
H27 H 0.2657 1.0888 0.7411 0.086 Uiso 1 1 calc R
C28 C 0.0561(9) 1.0004(3) 0.76365(16) 0.0751(14) Uani 1 1 d .
H28 H -0.0544 1.0120 0.7425 0.090 Uiso 1 1 calc R

loop_
_atom_site_aniso_label
_atom_site_aniso_U_11
_atom_site_aniso_U_22
_atom_site_aniso_U_33
_atom_site_aniso_U_23
_atom_site_aniso_U_13
_atom_site_aniso_U_12
C14 0.040(2) 0.058(2) 0.048(2) 0.0022(19) -0.0049(19) -0.005(2)
Se1 0.1167(4) 0.0454(2) 0.0468(2) 0.0019(2) 0.0255(3) 0.0145(3)
C13 0.0409(18) 0.0356(17) 0.0314(17) 0.0012(16) -0.0017(19) -0.0029(18)
O1 0.0513(15) 0.0398(13) 0.0310(12) 0.0008(11) 0.0044(11) -0.0015(12)
O2 0.0563(16) 0.0389(13) 0.0290(12) 0.0026(10) -0.0019(12) -0.0073(14)
C30 0.047(2) 0.0390(18) 0.0348(17) 0.0007(17) 0.0056(18) -0.0031(17)
C3 0.070(2) 0.0436(19) 0.0373(18) 0.0036(17) 0.0008(18) -0.001(3)
C10 0.073(3) 0.047(2) 0.0368(19) -0.0076(18) 0.0022(18) 0.004(2)
N1 0.0436(18) 0.0360(16) 0.0291(15) -0.0022(12) -0.0003(13) 0.0001(14)
C8 0.046(2) 0.045(2) 0.0307(18) -0.0021(16) 0.0037(16) 0.0002(18)
C1 0.036(2) 0.043(2) 0.0322(19) -0.0013(16) 0.0001(14) -0.0025(17)
C15 0.048(2) 0.044(2) 0.0300(19) -0.0017(16) -0.0066(17) -0.0070(18)
C24 0.062(3) 0.039(2) 0.043(2) -0.0040(17) 0.004(2) 0.004(2)
C20 0.091(3) 0.052(3) 0.055(2) -0.008(2) 0.020(2) -0.017(3)
C4 0.073(3) 0.053(2) 0.040(2) 0.0080(18) 0.0009(19) 0.000(2)
C7 0.080(3) 0.055(2) 0.033(2) -0.0017(18) -0.005(2) -0.004(2)
C12 0.057(2) 0.039(2) 0.0374(19) -0.0004(16) -0.0017(17) -0.0034(18)
C2 0.048(2) 0.048(2) 0.030(2) -0.0016(16) -0.0009(16) -0.0004(18)
C6 0.082(3) 0.066(3) 0.034(2) 0.0041(18) 0.003(2) 0.002(2)
C22 0.065(3) 0.052(3) 0.060(3) 0.012(2) 0.013(2) 0.002(2)
C5 0.114(4) 0.068(3) 0.053(3) 0.020(2) -0.002(3) -0.010(3)
C9 0.043(2) 0.046(2) 0.0313(18) -0.0040(16) -0.0038(16) -0.0031(17)
C18 0.113(4) 0.049(3) 0.052(3) -0.014(2) 0.015(3) 0.007(3)
C21 0.054(2) 0.040(2) 0.033(2) -0.0030(16) 0.0068(17) -0.0008(18)
C29 0.060(3) 0.054(3) 0.092(4) 0.003(3) -0.013(3) -0.001(2)
C16 0.055(3) 0.042(2) 0.049(2) -0.0058(18) 0.002(2) -0.002(2)
C11 0.050(2) 0.061(3) 0.039(2) 0.0027(19) -0.0034(18) -0.011(2)
C23 0.078(3) 0.050(2) 0.040(2) 0.0058(18) 0.000(2) -0.004(2)
C25 0.083(3) 0.048(2) 0.062(3) -0.002(2) -0.022(3) -0.006(3)
C19 0.125(5) 0.049(3) 0.074(3) -0.017(2) 0.012(4) -0.026(3)
C26 0.088(4) 0.052(3) 0.082(3) 0.003(3) -0.006(3) -0.021(3)
C17 0.078(3) 0.057(3) 0.053(3) -0.007(2) 0.015(2) 0.004(2)
C27 0.118(4) 0.043(3) 0.054(3) 0.008(2) 0.004(3) -0.002(3)
C28 0.106(4) 0.048(3) 0.072(3) 0.007(3) -0.034(3) 0.009(3)

loop_
_atom_type_symbol
_atom_type_description
_atom_type_scat_dispersion_real
_atom_type_scat_dispersion_imag
_atom_type_scat_source
C C 0.0033 0.0016 'International Tables Vol C Tables 4.2.6.8 and 6.1.1.4'
H H 0.0000 0.0000 'International Tables Vol C Tables 4.2.6.8 and 6.1.1.4'
N N 0.0061 0.0033 'International Tables Vol C Tables 4.2.6.8 and 6.1.1.4'
O O 0.0106 0.0060 'International Tables Vol C Tables 4.2.6.8 and 6.1.1.4'
Se Se -0.0929 2.2259 'International Tables Vol C Tables 4.2.6.8 and 6.1.1.4'

loop_
_geom_angle_atom_site_label_1
_geom_angle_atom_site_label_2
_geom_angle_atom_site_label_3
_geom_angle
C24 Se1 C21 101.55(15)
O1 C13 C14 110.1(3)
O1 C13 C15 104.7(3)
C14 C13 C15 111.8(3)
O1 C13 C1 108.9(3)
C14 C13 C1 111.2(3)
C15 C13 C1 109.9(3)
C30 O1 C13 113.4(2)
C1 O2 C2 113.0(3)
O1 C30 C12 108.7(3)
O1 C30 C21 106.3(3)
C12 C30 C21 115.8(3)
C2 C3 C4 112.3(3)
C1 N1 C12 108.4(3)
C1 N1 C9 113.8(3)
C12 N1 C9 113.3(3)
C2 C8 C7 108.2(3)
C2 C8 C9 112.0(3)
C7 C8 C9 115.4(3)
O2 C1 N1 111.3(3)
O2 C1 C13 106.1(3)
N1 C1 C13 111.1(3)
C16 C15 C20 117.1(4)
C16 C15 C13 120.5(3)
C20 C15 C13 122.3(3)
C25 C24 C29 119.0(4)
C25 C24 Se1 120.0(3)
C29 C24 Se1 121.0(3)
C19 C20 C15 121.3(4)
C6 C4 C5 112.2(3)
C6 C4 C3 109.4(3)
C5 C4 C3 111.0(3)
C6 C7 C8 111.2(3)
N1 C12 C30 110.1(3)
O2 C2 C3 107.4(3)
O2 C2 C8 109.6(3)
C3 C2 C8 112.4(3)
C4 C6 C7 112.0(3)
N1 C9 C11 113.0(3)
N1 C9 C10 107.1(3)
C11 C9 C10 109.7(3)
N1 C9 C8 106.9(3)
C11 C9 C8 111.6(3)
C10 C9 C8 108.4(3)
C17 C18 C19 119.2(4)
C22 C21 C23 110.5(4)
C22 C21 C30 114.3(3)
C23 C21 C30 110.8(3)
C22 C21 Se1 109.9(3)
C23 C21 Se1 108.4(3)
C30 C21 Se1 102.6(2)
C24 C29 C28 120.6(4)
C15 C16 C17 121.9(4)
C24 C25 C26 120.6(4)
C18 C19 C20 120.2(4)
C27 C26 C25 119.4(5)
C18 C17 C16 120.3(4)
C28 C27 C26 120.5(4)
C27 C28 C29 119.9(4)

loop_
_geom_bond_atom_site_label_1
_geom_bond_atom_site_label_2
_geom_bond_distance
C14 C13 1.528(5)
Se1 C24 1.920(4)
Se1 C21 2.018(4)
C13 O1 1.448(4)
C13 C15 1.538(5)
C13 C1 1.539(4)
O1 C30 1.432(4)
O2 C1 1.403(4)
O2 C2 1.428(4)
C30 C12 1.502(5)
C30 C21 1.531(5)
C3 C2 1.514(5)
C3 C4 1.530(5)
C10 C9 1.540(5)
N1 C1 1.467(4)
N1 C12 1.470(4)
N1 C9 1.508(4)
C8 C2 1.522(5)
C8 C7 1.538(5)
C8 C9 1.546(5)
C15 C16 1.367(5)
C15 C20 1.381(5)
C24 C25 1.361(6)
C24 C29 1.363(6)
C20 C19 1.377(6)
C4 C6 1.523(5)
C4 C5 1.524(6)
C7 C6 1.529(6)
C22 C21 1.501(5)
C9 C11 1.535(5)
C18 C17 1.356(6)
C18 C19 1.371(7)
C21 C23 1.523(5)
C29 C28 1.394(7)
C16 C17 1.378(5)
C25 C26 1.399(6)
C26 C27 1.359(7)
C27 C28 1.349(7)

loop_
_cod_related_entry_id
_cod_related_entry_database
_cod_related_entry_code
1 ChemSpider 10164587
